data_2223902
loop_
_publ_author_name
'Thompson, Amber L.'
'Michalik, Agnieszka'
'Nash, Robert J.'
'Wilson, Francis X.'
'van Well, Renate'
'Johnson, Peter'
'Fleet, George W. J.'
'Yu, Chu-Yi'
'Hu, Xiang-Guo'
'Cooper, Richard I.'
'Watkin, David J.'

_publ_section_title
;Steviamine, a new class of indolizidine alkaloid
 [(1<i>R</i>,2<i>S</i>,3<i>R</i>,5<i>R</i>,8a<i>R</i>)-3-hydroxymethyl-5-methyloctahydroindolizine-1,2-diol
 hydrobromide]
;
_journal_coeditor_code LH2918
_journal_issue 11
_journal_name_full 'Acta Crystallographica Section E'
_journal_page_first o2904
_journal_page_last o2905
_journal_paper_doi 10.1107/S1600536809043827
_journal_volume 65
_journal_year 2009
_chemical_formula_iupac 'C10 H20 N1 +, Br -'
_chemical_formula_sum 'C10 H20 Br N'
_chemical_formula_weight 282.18
_chemical_name_common Steviamine
_chemical_name_systematic
;
(1<i>R</i>,2<i>S</i>,3<i>R</i>,5<i>R</i>,8a<i>R</i>)-3-Hydroxymethyl-5-
methyloctahydroindolizine-1,2-diol hydrobromide
;
_space_group_IT_number 19
_symmetry_cell_setting orthorhombic
_symmetry_space_group_name_Hall 'P 2ac 2ab'
_symmetry_space_group_name_H-M 'P 21 21 21'
_atom_sites_solution_hydrogens geom
_atom_sites_solution_primary direct
_audit_creation_method CRYSTALS_ver_12.86
_cell_angle_alpha 90
_cell_angle_beta 90
_cell_angle_gamma 90
_cell_formula_units_Z 4
_cell_length_a 8.46160(10)
_cell_length_b 8.87620(10)
_cell_length_c 15.8270(2)
_cell_measurement_reflns_used 1544
_cell_measurement_temperature 150
_cell_measurement_theta_max 27
_cell_measurement_theta_min 5
_cell_volume 1188.72(2)
_computing_cell_refinement 'DENZO/SCALEPACK (Otwinowski & Minor, 1997)'
_computing_data_collection 'COLLECT (Nonius, 2001).'
_computing_data_reduction 'DENZO/SCALEPACK (Otwinowski & Minor, 1997)'
_computing_molecular_graphics 'CAMERON (Watkin <i>et al.</i>,  1996)'
_computing_publication_material 'CRYSTALS (Betteridge <i>et al.</i>,  2003)'
_computing_structure_refinement 'CRYSTALS (Betteridge <i>et al.</i>,  2003)'
_computing_structure_solution 'SIR92 (Altomare <i>et al.</i>,  1994)'
_diffrn_ambient_temperature 150
_diffrn_measured_fraction_theta_full 0.990
_diffrn_measured_fraction_theta_max 0.987
_diffrn_measurement_device 'Nonius KappaCCD'
_diffrn_measurement_device_type 'Nonius KappaCCD area-detector'
_diffrn_measurement_method \w
_diffrn_radiation_monochromator graphite
_diffrn_radiation_type 'Mo K\a'
_diffrn_radiation_wavelength 0.71073
_diffrn_reflns_av_R_equivalents 0.042
_diffrn_reflns_limit_h_max 10
_diffrn_reflns_limit_h_min -10
_diffrn_reflns_limit_k_max 11
_diffrn_reflns_limit_k_min -11
_diffrn_reflns_limit_l_max 20
_diffrn_reflns_limit_l_min -20
_diffrn_reflns_number 2675
_diffrn_reflns_theta_full 26.353
_diffrn_reflns_theta_max 27.451
_diffrn_reflns_theta_min 5.101
_diffrn_standards_number 0
_exptl_absorpt_coefficient_mu 3.447
_exptl_absorpt_correction_T_max 0.41
_exptl_absorpt_correction_T_min 0.20
_exptl_absorpt_correction_type multi-scan
_exptl_absorpt_process_details '(DENZO/SCALEPACK; Otwinowski & Minor, 1997)'
_exptl_crystal_colour colourless
_exptl_crystal_density_diffrn 1.577
_exptl_crystal_density_method 'not measured'
_exptl_crystal_description plate
_exptl_crystal_F_000 584
_exptl_crystal_size_max 0.46
_exptl_crystal_size_mid 0.46
_exptl_crystal_size_min 0.26
_refine_diff_density_max 0.37
_refine_diff_density_min -0.52
_refine_ls_abs_structure_details 'Flack (1983), 1102 Friedel-pairs'
_refine_ls_abs_structure_Flack 0.002(10)
_refine_ls_extinction_coef 75(8)
_refine_ls_extinction_method 'Larson (1970), Equation 22'
_refine_ls_goodness_of_fit_ref 1.0003
_refine_ls_hydrogen_treatment constr
_refine_ls_matrix_type full
_refine_ls_number_parameters 138
_refine_ls_number_reflns 2658
_refine_ls_number_restraints 0
_refine_ls_R_factor_all 0.0291
_refine_ls_R_factor_gt 0.0251
_refine_ls_shift/su_max 0.001023
_refine_ls_structure_factor_coef Fsqd
_refine_ls_weighting_details
;
Method= Modified Sheldrick
w=1/[\s^2^(F^2^) + ( 0.01P)^2^ + 0.86P], where P=[max(Fo^2^,0) + 2Fc^2^]/3
;
_refine_ls_weighting_scheme calc
_refine_ls_wR_factor_all 0.0522
_refine_ls_wR_factor_gt 0.0505
_refine_ls_wR_factor_ref 0.0522
_reflns_number_gt 2484
_reflns_number_total 2658
_reflns_threshold_expression I>2\s(I)
_cod_data_source_file lh2918.cif
_cod_data_source_block I
_cod_depositor_comments
;
The following automatic conversions were performed:
'_symmetry_cell_setting' value 'Orthorhombic' changed to 'orthorhombic'
according to '/home/saulius/struct/CIF-dictionaries/cif_core.dic'
dictionary named 'cif_core.dic' version 2.4.1 from 2010-06-29.

Automatic conversion script
Id: cif_fix_enum 1527 2010-12-29 10:47:43Z saulius 

The following automatic conversions were performed:

'_chemical_melting_point' value 'not measured' was changed to '?' -
the value is undefined or not given.

Automatic conversion script
Id: cif_fix_values 1646 2011-03-28 12:23:43Z adriana 

The following automatic conversions were performed:

'_chemical_melting_point' value 'not measured' was changed to '?' -
the value is undefined or not given.

'_symmetry_cell_setting' value
'Orthorhombic' changed to 'orthorhombic' according to
/home/saulius/struct/CIF-dictionaries/cif_core.dic dictionary named
'cif_core.dic' version 2.4.1 from 2010-06-29.

Automatic conversion script
Id: cif_fix_values 1715 2011-07-08 13:25:40Z adriana 
;
_cod_original_sg_symbol_H-M 'P 21 21 21 '
_cod_original_formula_sum 'C10 H20 N1 Br'
_cod_database_code 2223902
_cod_database_fobs_code 2223902

loop_
_symmetry_equiv_pos_as_xyz
x,y,z
x+1/2,-y+1/2,-z
-x,y+1/2,-z+1/2
-x+1/2,-y,z+1/2

loop_
_atom_site_type_symbol
_atom_site_label
_atom_site_fract_x
_atom_site_fract_y
_atom_site_fract_z
_atom_site_U_iso_or_equiv
_atom_site_adp_type
_atom_site_occupancy
_atom_site_disorder_assembly
_atom_site_disorder_group
Br Br1 0.29652(3) 0.79140(2) 0.693045(16) 0.0373 Uani 1.0000 . .
O O2 -0.0613(2) 0.2681(2) 0.63610(12) 0.0470 Uani 1.0000 . .
C C3 0.0377(3) 0.3939(3) 0.65007(17) 0.0381 Uani 1.0000 . .
C C4 0.1564(4) 0.3703(3) 0.72343(15) 0.0436 Uani 1.0000 . .
O O5 0.1230(3) 0.2427(2) 0.77338(12) 0.0682 Uani 1.0000 . .
C C6 0.3207(4) 0.3611(2) 0.68353(14) 0.0362 Uani 1.0000 . .
N N7 0.2994(3) 0.45785(19) 0.60566(10) 0.0248 Uani 1.0000 . .
C C8 0.1381(3) 0.4183(3) 0.57125(14) 0.0267 Uani 1.0000 . .
C C9 0.0873(3) 0.5356(3) 0.50829(16) 0.0349 Uani 1.0000 . .
C C10 0.2069(4) 0.5435(3) 0.43633(14) 0.0389 Uani 1.0000 . .
C C11 0.3726(3) 0.5724(3) 0.47093(16) 0.0394 Uani 1.0000 . .
C C12 0.4244(3) 0.4594(3) 0.53787(15) 0.0330 Uani 1.0000 . .
C C13 0.5841(3) 0.4996(4) 0.5756(2) 0.0490 Uani 1.0000 . .
C C14 0.3784(4) 0.2019(3) 0.66419(17) 0.0517 Uani 1.0000 . .
O O15 0.2695(3) 0.12282(19) 0.61308(12) 0.0522 Uani 1.0000 . .
H H31 -0.0258 0.4840 0.6613 0.0459 Uiso 1.0000 . .
H H41 0.1545 0.4576 0.7609 0.0522 Uiso 1.0000 . .
H H61 0.4003 0.4116 0.7186 0.0435 Uiso 1.0000 . .
H H81 0.1481 0.3216 0.5435 0.0325 Uiso 1.0000 . .
H H92 0.0822 0.6334 0.5366 0.0421 Uiso 1.0000 . .
H H91 -0.0170 0.5096 0.4861 0.0419 Uiso 1.0000 . .
H H102 0.1762 0.6219 0.3973 0.0473 Uiso 1.0000 . .
H H101 0.2044 0.4458 0.4063 0.0468 Uiso 1.0000 . .
H H111 0.3741 0.6720 0.4958 0.0478 Uiso 1.0000 . .
H H112 0.4450 0.5700 0.4237 0.0485 Uiso 1.0000 . .
H H121 0.4243 0.3580 0.5138 0.0384 Uiso 1.0000 . .
H H132 0.6602 0.5024 0.5310 0.0746 Uiso 1.0000 . .
H H131 0.5781 0.5970 0.6021 0.0735 Uiso 1.0000 . .
H H133 0.6131 0.4254 0.6167 0.0738 Uiso 1.0000 . .
H H141 0.3923 0.1509 0.7163 0.0614 Uiso 1.0000 . .
H H142 0.4798 0.2080 0.6355 0.0607 Uiso 1.0000 . .
H H151 0.2850 0.0336 0.6278 0.0778 Uiso 1.0000 . .
H H21 -0.1216 0.2726 0.6762 0.0723 Uiso 1.0000 . .
H H51 0.0999 0.1687 0.7424 0.1018 Uiso 1.0000 . .
H H71 0.2900 0.5607 0.6279 0.0500 Uiso 1.0000 . .

loop_
_atom_site_aniso_label
_atom_site_aniso_U_11
_atom_site_aniso_U_22
_atom_site_aniso_U_33
_atom_site_aniso_U_12
_atom_site_aniso_U_13
_atom_site_aniso_U_23
Br1 0.04557(13) 0.02142(11) 0.04505(13) -0.00181(11) 0.00573(13) -0.00477(10)
O2 0.0451(11) 0.0463(11) 0.0495(11) -0.0168(9) 0.0134(8) 0.0013(9)
C3 0.0472(16) 0.0264(12) 0.0406(14) -0.0030(11) 0.0188(12) -0.0031(10)
C4 0.078(2) 0.0311(12) 0.0220(11) -0.0217(13) 0.0128(12) -0.0036(9)
O5 0.1153(19) 0.0591(14) 0.0301(9) -0.0488(13) -0.0052(11) 0.0145(9)
C6 0.0647(17) 0.0209(10) 0.0230(11) -0.0009(11) -0.0096(13) 0.0022(9)
N7 0.0324(9) 0.0199(8) 0.0220(8) -0.0004(9) 0.0005(9) -0.0002(6)
C8 0.0307(12) 0.0229(10) 0.0266(11) -0.0031(9) 0.0027(10) -0.0016(8)
C9 0.0349(13) 0.0358(13) 0.0339(13) 0.0056(11) -0.0047(11) -0.0005(11)
C10 0.0489(14) 0.0414(13) 0.0263(11) 0.0028(14) -0.0021(13) 0.0093(10)
C11 0.0466(15) 0.0391(14) 0.0326(13) -0.0071(12) 0.0113(12) 0.0065(11)
C12 0.0317(13) 0.0356(13) 0.0316(12) 0.0015(10) 0.0044(10) -0.0048(10)
C13 0.0316(14) 0.0627(19) 0.0526(17) 0.0008(13) 0.0022(13) -0.0101(14)
C14 0.091(2) 0.0238(12) 0.0401(13) 0.0082(16) -0.0209(14) -0.0002(12)
O15 0.0927(18) 0.0219(8) 0.0419(10) 0.0030(10) -0.0184(11) -0.0038(7)

loop_
_atom_type_symbol
_atom_type_scat_dispersion_real
_atom_type_scat_dispersion_imag
_atom_type_scat_source
C 0.0033 0.0016 'International Tables Vol C 4.2.6.8 and 6.1.1.4'
H 0.0000 0.0000 'International Tables Vol C 4.2.6.8 and 6.1.1.4'
Br -0.2901 2.4595 'International Tables Vol C 4.2.6.8 and 6.1.1.4'
N 0.0061 0.0033 'International Tables Vol C 4.2.6.8 and 6.1.1.4'
O 0.0106 0.0060 'International Tables Vol C 4.2.6.8 and 6.1.1.4'

loop_
_geom_angle_atom_site_label_1
_geom_angle_atom_site_label_2
_geom_angle_atom_site_label_3
_geom_angle_site_symmetry_1
_geom_angle_site_symmetry_2
_geom_angle_site_symmetry_3
_geom_angle
_geom_angle_publ_flag
C3 O2 H21 . . . 102.1 no
O2 C3 C4 . . . 113.2(2) n
O2 C3 C8 . . . 108.3(2) n
C4 C3 C8 . . . 105.7(2) n
O2 C3 H31 . . . 110.4 no
C4 C3 H31 . . . 109.3 no
C8 C3 H31 . . . 109.8 no
C3 C4 O5 . . . 113.5(2) n
C3 C4 C6 . . . 106.69(19) n
O5 C4 C6 . . . 111.8(2) n
C3 C4 H41 . . . 109.7 no
O5 C4 H41 . . . 107.1 no
C6 C4 H41 . . . 107.9 no
C4 O5 H51 . . . 110.3 no
C4 C6 N7 . . . 101.4(2) n
C4 C6 C14 . . . 115.0(2) n
N7 C6 C14 . . . 113.58(19) n
C4 C6 H61 . . . 111.5 no
N7 C6 H61 . . . 106.4 no
C14 C6 H61 . . . 108.5 no
C6 N7 C8 . . . 105.63(18) n
C6 N7 C12 . . . 120.1(2) n
C8 N7 C12 . . . 112.30(16) n
C6 N7 H71 . . . 104.2 no
C8 N7 H71 . . . 105.8 no
C12 N7 H71 . . . 107.6 no
C3 C8 N7 . . . 103.98(19) n
C3 C8 C9 . . . 118.7(2) n
N7 C8 C9 . . . 109.66(19) n
C3 C8 H81 . . . 107.1 no
N7 C8 H81 . . . 106.9 no
C9 C8 H81 . . . 109.8 no
C8 C9 C10 . . . 109.7(2) n
C8 C9 H92 . . . 108.9 no
C10 C9 H92 . . . 109.3 no
C8 C9 H91 . . . 109.4 no
C10 C9 H91 . . . 110.0 no
H92 C9 H91 . . . 109.5 no
C9 C10 C11 . . . 110.44(19) n
C9 C10 H102 . . . 109.4 no
C11 C10 H102 . . . 110.8 no
C9 C10 H101 . . . 107.7 no
C11 C10 H101 . . . 109.8 no
H102 C10 H101 . . . 108.6 no
C10 C11 C12 . . . 113.8(2) n
C10 C11 H111 . . . 108.1 no
C12 C11 H111 . . . 108.4 no
C10 C11 H112 . . . 107.5 no
C12 C11 H112 . . . 109.9 no
H111 C11 H112 . . . 109.0 no
C11 C12 N7 . . . 107.4(2) n
C11 C12 C13 . . . 112.0(2) n
N7 C12 C13 . . . 110.3(2) n
C11 C12 H121 . . . 109.6 no
N7 C12 H121 . . . 105.6 no
C13 C12 H121 . . . 111.7 no
C12 C13 H132 . . . 108.4 no
C12 C13 H131 . . . 109.6 no
H132 C13 H131 . . . 109.5 no
C12 C13 H133 . . . 109.5 no
H132 C13 H133 . . . 110.3 no
H131 C13 H133 . . . 109.6 no
C6 C14 O15 . . . 111.5(2) no
C6 C14 H141 . . . 107.9 no
O15 C14 H141 . . . 110.0 no
C6 C14 H142 . . . 108.9 no
O15 C14 H142 . . . 109.6 no
H141 C14 H142 . . . 108.8 no
C14 O15 H151 . . . 102.1 no

loop_
_geom_bond_atom_site_label_1
_geom_bond_atom_site_label_2
_geom_bond_site_symmetry_1
_geom_bond_site_symmetry_2
_geom_bond_distance
_geom_bond_publ_flag
O2 C3 . . 1.414(3) n
O2 H21 . . 0.815 no
C3 C4 . . 1.549(4) n
C3 C8 . . 1.525(3) n
C3 H31 . . 0.980 no
C4 O5 . . 1.409(3) n
C4 C6 . . 1.529(4) n
C4 H41 . . 0.976 no
O5 H51 . . 0.843 no
C6 N7 . . 1.513(3) n
C6 C14 . . 1.526(3) n
C6 H61 . . 0.981 no
N7 C8 . . 1.511(3) n
N7 C12 . . 1.507(3) n
N7 H71 . . 0.982 no
C8 C9 . . 1.504(3) n
C8 H81 . . 0.967 no
C9 C10 . . 1.525(4) n
C9 H92 . . 0.978 no
C9 H91 . . 0.977 no
C10 C11 . . 1.527(4) n
C10 H102 . . 0.965 no
C10 H101 . . 0.989 no
C11 C12 . . 1.523(4) n
C11 H111 . . 0.968 no
C11 H112 . . 0.967 no
C12 C13 . . 1.519(4) n
C12 H121 . . 0.977 no
C13 H132 . . 0.955 no
C13 H131 . . 0.963 no
C13 H133 . . 0.958 no
C14 O15 . . 1.412(3) n
C14 H141 . . 0.949 no
C14 H142 . . 0.972 no
O15 H151 . . 0.836 no

loop_
_geom_hbond_atom_site_label_D
_geom_hbond_atom_site_label_H
_geom_hbond_atom_site_label_A
_geom_hbond_site_symmetry_D
_geom_hbond_site_symmetry_H
_geom_hbond_site_symmetry_A
_geom_hbond_distance_DH
_geom_hbond_distance_HA
_geom_hbond_distance_DA
_geom_hbond_angle_DHA
_geom_hbond_publ_flag
O5 H51 O2 . . . 0.843 2.339 2.684(3) 105.06 yes
O5 H51 O15 . . . 0.843 2.533 3.018(3) 117.63 yes
N7 H71 Br1 . . . 0.982 2.293 3.268(2) 171.74 yes
O2 H21 Br1 . . 3_546 0.815 2.550 3.364(2) 176.63 yes
O15 H151 Br1 . . 1_545 0.836 2.387 3.211(2) 168.56 yes
